data_7719435
loop_
_publ_author_name
'Ridley, Christopher J.'
'Abdeldaim, Aly H.'
'Bull, Craig L.'
'Tustain, Katherine'
'Clark, Lucy'

_publ_section_title
;
 Pressure-induced tuning of the triangular-honeycomb structure of
 ferroelectric quantum spin liquid candidate, TbInO<sub>3</sub>.
;
_journal_issue 42
_journal_name_full 'Dalton transactions (Cambridge, England : 2003)'
_journal_page_first 15696
_journal_page_last 15700
_journal_paper_doi 10.1039/d5dt01863c
_journal_volume 54
_journal_year 2025
_chemical_formula_moiety 'In O3 Tb'
_chemical_formula_structural 'In O3 Tb'
_chemical_formula_sum 'In O3 Tb'
_chemical_formula_weight 321.747
_chemical_name_common 'Terbium indium oxide'
_space_group_crystal_system hexagonal
_space_group_IT_number 185
_space_group_name_Hall 'P 6c -2'
_space_group_name_H-M_alt 'P 63 c m'
_symmetry_space_group_name_H-M 'P 63 c m'
_audit_update_record
;
2025-07-19 deposited with the CCDC.	2025-09-10 downloaded from the CCDC.
;
_cell_angle_alpha 90
_cell_angle_beta 90
_cell_angle_gamma 120
_cell_formula_units_Z 6
_cell_length_a 6.2971(2)
_cell_length_b 6.2971(2)
_cell_length_c 12.2783(9)
_cell_measurement_pressure 1.47305
_cell_measurement_temperature 293.00000
_cell_volume 421.65(4)
_diffrn_ambient_temperature 293.00000
_diffrn_detector 'ZnS scintillator'
_diffrn_detector_type custom
_diffrn_measurement_device_type 'PEARL diffractometer'
_diffrn_radiation_monochromator none
_diffrn_radiation_type Neutron
_diffrn_source 'Pulsed neutron source'
_diffrn_source_target W
_exptl_absorpt_correction_type empirical
_exptl_absorpt_process_details
;
Calculated using MANTID routines.
;
_exptl_crystal_density_diffrn 7.60260
_pd_instr_dist_spec/detc 800
_pd_instr_dist_src/spec 12800
_pd_instr_location 'SNS, Oak Ridge National Lab'
_pd_meas_2theta_fixed 90
_pd_meas_scan_method
;
Time-of-flight
;
_pd_proc_info_data_reduction
;
Data reduction performed using Mantid
;
_pd_proc_info_excluded_regions
;
?
;
_pd_proc_ls_background_function 'Chebychev polynomial'
_pd_proc_ls_pref_orient_corr
;
No requirement for preferred orientation correction
;
_pd_proc_ls_prof_R_factor 3.75224
_pd_proc_ls_prof_wR_expected 4.10126
_pd_proc_ls_prof_wR_factor 4.44012
_pd_spec_mounting 'TiZr Capsule'
_pd_spec_mount_mode transmission
_refine_ls_extinction_method none
_refine_ls_goodness_of_fit_all 1.08263
_refine_ls_matrix_type sparse
_refine_ls_number_parameters 43
_refine_ls_R_I_factor 2.51269
_refine_ls_shift/su_max 0.0036
_refine_ls_weighting_scheme sigma
_cod_data_source_file d5dt01863c1.cif
_cod_data_source_block p5
_cod_depositor_comments
;
The following automatic conversions were performed:

data item '_space_group_crystal_system' value 'Hexagonal' was changed
to 'hexagonal' in accordance with the
/home/data/users/saulius/crontab/automatic-downloads/rss-feeds/RSC/lib/dictionaries/cif_core.dic
dictionary named 'cif_core.dic' version 2.4.2 last updated on
2011-04-26.

Automatic conversion script
Id: cif_fix_values 8170 2020-07-09 18:12:32Z antanas 

 Adding full bibliography for 7719421--7719440.cif.
;
_cod_original_cell_volume 421.64(4)
_cod_original_formula_sum 'In O3 Tb '
_cod_database_code 7719435
_pr_proc_ls_profile_function
;
Voigt function convoluted with a back-to-back double exponential.
;

loop_
_symmetry_equiv_pos_as_xyz
'x, y, z '
'-x, -y, z+1/2 '
'-x+y, -x, z '
'-x+y, y, z+1/2 '
'-y, -x, z+1/2 '
'-y, x-y, z '
'y, -x+y, z+1/2 '
'y, x, z '
'x-y, -y, z '
'x-y, x, z+1/2 '
'-x, -x+y, z '
'x, x-y, z+1/2 '

loop_
_atom_site_label
_atom_site_type_symbol
_atom_site_symmetry_multiplicity
_atom_site_fract_x
_atom_site_fract_y
_atom_site_fract_z
_atom_site_occupancy
_atom_site_B_iso_or_equiv
Tb1 Tb 2 0 0 0.261(3) 1 0.1
Tb2 Tb 4 0.3333333 0.6666667 0.232(3) 1 0.1
In1 In 6 0.343(4) 0 0 1 0.1176497
O1 O 6 0.310(3) 0 0.1641(16) 1 0.3151487
O2 O 6 0.648(3) 0 0.3221(17) 1 0.3151487
O3 O 2 0 0 0.465(3) 1 0.3151487
O4 O 4 0.3333333 0.6666667 0.016(2) 1 0.3151487

loop_
_geom_angle_atom_site_label_1
_geom_angle_atom_site_label_2
_geom_angle_atom_site_label_3
_geom_angle
_geom_angle_site_symmetry_1
_geom_angle_site_symmetry_2
_geom_angle_site_symmetry_3
O1 Tb1 O1 95.4(12) 1_555 1_555 6_555
O1 Tb1 O1 95.4(12) 3_555 1_555 1_555
O1 Tb1 O1 95.4(12) 3_555 1_555 6_555
O2 Tb1 O1 76.3(4) 6_545 1_555 3_555
O2 Tb1 O1 76.3(4) 6_545 1_555 1_555
O2 Tb1 O1 167.4(18) 6_545 1_555 6_555
O2 Tb1 O2 110.2(10) 1_455 1_555 6_545
O2 Tb1 O1 76.3(4) 1_455 1_555 3_555
O2 Tb1 O1 167.4(18) 1_455 1_555 1_555
O2 Tb1 O1 76.3(4) 1_455 1_555 6_555
O2 Tb1 O2 110.2(10) 3_665 1_555 1_455
O2 Tb1 O2 110.2(10) 3_665 1_555 6_545
O2 Tb1 O1 167.4(18) 3_665 1_555 3_555
O2 Tb1 O1 76.3(4) 3_665 1_555 1_555
O2 Tb1 O1 76.3(4) 3_665 1_555 6_555
O3 Tb1 O2 71.3(10) 1_555 1_555 3_665
O3 Tb1 O2 71.3(10) 1_555 1_555 1_455
O3 Tb1 O2 71.3(10) 1_555 1_555 6_545
O3 Tb1 O1 121.3(9) 1_555 1_555 3_555
O3 Tb1 O1 121.3(9) 1_555 1_555 1_555
O3 Tb1 O1 121.3(9) 1_555 1_555 6_555
O2 Tb2 O2 99.3(10) 6_555 1_555 3_665
O2 Tb2 O2 99.3(10) 1_565 1_555 6_555
O2 Tb2 O2 99.3(10) 1_565 1_555 3_665
O1 Tb2 O2 76.5(5) 1_565 1_555 1_565
O1 Tb2 O2 75.7(6) 1_565 1_555 6_555
O1 Tb2 O2 172.6(15) 1_565 1_555 3_665
O1 Tb2 O1 107.9(9) 3_665 1_555 1_565
O1 Tb2 O2 75.7(6) 3_665 1_555 1_565
O1 Tb2 O2 172.6(15) 3_665 1_555 6_555
O1 Tb2 O2 76.5(5) 3_665 1_555 3_665
O1 Tb2 O1 107.9(9) 6_555 1_555 3_665
O1 Tb2 O1 107.9(9) 6_555 1_555 1_565
O1 Tb2 O2 172.6(15) 6_555 1_555 1_565
O1 Tb2 O2 76.5(5) 6_555 1_555 6_555
O1 Tb2 O2 75.7(6) 6_555 1_555 3_665
O4 Tb2 O1 69.0(8) 1_555 1_555 6_555
O4 Tb2 O1 69.0(8) 1_555 1_555 3_665
O4 Tb2 O1 69.0(8) 1_555 1_555 1_565
O4 Tb2 O2 118.4(8) 1_555 1_555 1_565
O4 Tb2 O2 118.4(8) 1_555 1_555 6_555
O4 Tb2 O2 118.4(8) 1_555 1_555 3_665
O4 In1 O1 87.4(8) 1_545 1_555 1_555
O4 In1 O4 121.9(13) 8_555 1_555 1_545
O4 In1 O1 87.4(8) 8_555 1_555 1_555
O2 In1 O4 94.7(9) 2_654 1_555 8_555
O2 In1 O4 94.7(9) 2_654 1_555 1_545
O2 In1 O1 175.7(16) 2_654 1_555 1_555
O3 In1 O2 80.0(13) 2_554 1_555 2_654
O3 In1 O4 119.0(7) 2_554 1_555 8_555
O3 In1 O4 119.0(7) 2_554 1_555 1_545
O3 In1 O1 95.6(14) 2_554 1_555 1_555
Tb1 O1 In1 127.1(14) 1_555 1_555 1_555
Tb2 O1 Tb1 104.6(9) 1_545 1_555 1_555
Tb2 O1 In1 107.8(10) 1_545 1_555 1_555
Tb2 O1 Tb2 102.6(10) 8_555 1_555 1_545
Tb2 O1 Tb1 104.6(9) 8_555 1_555 1_555
Tb2 O1 In1 107.8(10) 8_555 1_555 1_555
O4 O1 Tb2 60.9(9) 8_555 1_555 8_555
O4 O1 Tb2 121.0(8) 8_555 1_555 1_545
O4 O1 Tb1 133.9(5) 8_555 1_555 1_555
O4 O1 In1 47.1(6) 8_555 1_555 1_555
O4 O1 O4 79.7(8) 1_545 1_555 8_555
O4 O1 Tb2 121.0(8) 1_545 1_555 8_555
O4 O1 Tb2 60.9(9) 1_545 1_555 1_545
O4 O1 Tb1 133.9(5) 1_545 1_555 1_555
O4 O1 In1 47.1(6) 1_545 1_555 1_555
O2 O1 O4 97.5(5) 6_545 1_555 1_545
O2 O1 O4 172.4(7) 6_545 1_555 8_555
O2 O1 Tb2 115.6(11) 6_545 1_555 8_555
O2 O1 Tb2 52.0(6) 6_545 1_555 1_545
O2 O1 Tb1 52.7(6) 6_545 1_555 1_555
O2 O1 In1 134.9(6) 6_545 1_555 1_555
O2 O1 O2 84.3(9) 3_665 1_555 6_545
O2 O1 O4 172.4(7) 3_665 1_555 1_545
O2 O1 O4 97.5(5) 3_665 1_555 8_555
O2 O1 Tb2 52.0(6) 3_665 1_555 8_555
O2 O1 Tb2 115.6(11) 3_665 1_555 1_545
O2 O1 Tb1 52.7(6) 3_665 1_555 1_555
O2 O1 In1 134.9(6) 3_665 1_555 1_555
O2 O1 O2 76.2(7) 1_555 1_555 3_665
O2 O1 O2 76.2(7) 1_555 1_555 6_545
O2 O1 O4 97.0(6) 1_555 1_555 1_545
O2 O1 O4 97.0(6) 1_555 1_555 8_555
O2 O1 Tb2 51.7(5) 1_555 1_555 8_555
O2 O1 Tb2 51.7(5) 1_555 1_555 1_545
O2 O1 Tb1 106.3(11) 1_555 1_555 1_555
O2 O1 In1 126.6(11) 1_555 1_555 1_555
O3 O1 O2 170.9(9) 2_554 1_555 1_555
O3 O1 O2 110.2(6) 2_554 1_555 3_665
O3 O1 O2 110.2(6) 2_554 1_555 6_545
O3 O1 O4 76.2(7) 2_554 1_555 1_545
O3 O1 O4 76.2(7) 2_554 1_555 8_555
O3 O1 Tb2 126.9(7) 2_554 1_555 8_555
O3 O1 Tb2 126.9(7) 2_554 1_555 1_545
O3 O1 Tb1 82.7(10) 2_554 1_555 1_555
O3 O1 In1 44.4(10) 2_554 1_555 1_555
Tb2 O2 In1 119.0(9) 8_555 1_555 2_655
Tb2 O2 Tb2 103.0(12) 1_545 1_555 8_555
Tb2 O2 In1 119.0(9) 1_545 1_555 2_655
Tb1 O2 Tb2 103.2(9) 1_655 1_555 1_545
Tb1 O2 Tb2 103.2(9) 1_655 1_555 8_555
Tb1 O2 In1 107.3(14) 1_655 1_555 2_655
O3 O2 Tb1 57.0(12) 1_655 1_555 1_655
O3 O2 Tb2 127.6(5) 1_655 1_555 1_545
O3 O2 Tb2 127.6(5) 1_655 1_555 8_555
O3 O2 In1 50.2(10) 1_655 1_555 2_655
O1 O2 O3 94.7(8) 6_655 1_555 1_655
O1 O2 Tb1 51.1(7) 6_655 1_555 1_655
O1 O2 Tb2 108.4(10) 6_655 1_555 1_545
O1 O2 Tb2 52.2(6) 6_655 1_555 8_555
O1 O2 In1 131.9(7) 6_655 1_555 2_655
O1 O2 O1 72.7(8) 3_655 1_555 6_655
O1 O2 O3 94.7(8) 3_655 1_555 1_655
O1 O2 Tb1 51.1(7) 3_655 1_555 1_655
O1 O2 Tb2 52.2(6) 3_655 1_555 1_545
O1 O2 Tb2 108.4(10) 3_655 1_555 8_555
O1 O2 In1 131.9(7) 3_655 1_555 2_655
O1 O2 O1 82.1(7) 1_555 1_555 3_655
O1 O2 O1 82.1(7) 1_555 1_555 6_655
O1 O2 O3 175.9(11) 1_555 1_555 1_655
O1 O2 Tb1 118.9(12) 1_555 1_555 1_655
O1 O2 Tb2 51.9(5) 1_555 1_555 1_545
O1 O2 Tb2 51.9(5) 1_555 1_555 8_555
O1 O2 In1 133.8(11) 1_555 1_555 2_655
O4 O2 O1 106.9(6) 4_545 1_555 1_555
O4 O2 O1 107.5(4) 4_545 1_555 3_655
O4 O2 O1 171.0(8) 4_545 1_555 6_655
O4 O2 O3 76.3(7) 4_545 1_555 1_655
O4 O2 Tb1 121.7(9) 4_545 1_555 1_655
O4 O2 Tb2 77.7(8) 4_545 1_555 1_545
O4 O2 Tb2 134.0(9) 4_545 1_555 8_555
O4 O2 In1 41.3(5) 4_545 1_555 2_655
O4 O2 O4 70.8(7) 2_665 1_555 4_545
O4 O2 O1 106.9(6) 2_665 1_555 1_555
O4 O2 O1 171.0(8) 2_665 1_555 3_655
O4 O2 O1 107.5(4) 2_665 1_555 6_655
O4 O2 O3 76.3(7) 2_665 1_555 1_655
O4 O2 Tb1 121.7(9) 2_665 1_555 1_655
O4 O2 Tb2 134.0(9) 2_665 1_555 1_545
O4 O2 Tb2 77.7(8) 2_665 1_555 8_555
O4 O2 In1 41.3(5) 2_665 1_555 2_655
In1 O3 In1 116.2(6) 2_555 1_555 5_555
In1 O3 In1 116.2(6) 10_555 1_555 2_555
In1 O3 In1 116.2(6) 10_555 1_555 5_555
Tb1 O3 In1 101.4(10) 1_555 1_555 10_555
Tb1 O3 In1 101.4(10) 1_555 1_555 2_555
Tb1 O3 In1 101.4(10) 1_555 1_555 5_555
O2 O3 Tb1 51.7(7) 3_665 1_555 1_555
O2 O3 In1 49.7(6) 3_665 1_555 10_555
O2 O3 In1 120.5(8) 3_665 1_555 2_555
O2 O3 In1 120.5(8) 3_665 1_555 5_555
O2 O3 O2 85.6(11) 6_545 1_555 3_665
O2 O3 Tb1 51.7(7) 6_545 1_555 1_555
O2 O3 In1 120.5(8) 6_545 1_555 10_555
O2 O3 In1 120.5(8) 6_545 1_555 2_555
O2 O3 In1 49.7(6) 6_545 1_555 5_555
O2 O3 O2 85.6(11) 1_455 1_555 6_545
O2 O3 O2 85.6(11) 1_455 1_555 3_665
O2 O3 Tb1 51.7(7) 1_455 1_555 1_555
O2 O3 In1 120.5(8) 1_455 1_555 10_555
O2 O3 In1 49.7(6) 1_455 1_555 2_555
O2 O3 In1 120.5(8) 1_455 1_555 5_555
O1 O3 O2 136.8(4) 5_555 1_555 1_455
O1 O3 O2 89.7(5) 5_555 1_555 6_545
O1 O3 O2 136.8(4) 5_555 1_555 3_665
O1 O3 Tb1 141.4(5) 5_555 1_555 1_555
O1 O3 In1 98.7(11) 5_555 1_555 10_555
O1 O3 In1 98.7(11) 5_555 1_555 2_555
O1 O3 In1 40.0(6) 5_555 1_555 5_555
O1 O3 O1 65.4(9) 2_555 1_555 5_555
O1 O3 O2 89.7(5) 2_555 1_555 1_455
O1 O3 O2 136.8(4) 2_555 1_555 6_545
O1 O3 O2 136.8(4) 2_555 1_555 3_665
O1 O3 Tb1 141.4(5) 2_555 1_555 1_555
O1 O3 In1 98.7(11) 2_555 1_555 10_555
O1 O3 In1 40.0(6) 2_555 1_555 2_555
O1 O3 In1 98.7(11) 2_555 1_555 5_555
O1 O3 O1 65.4(9) 10_555 1_555 2_555
O1 O3 O1 65.4(9) 10_555 1_555 5_555
O1 O3 O2 136.8(4) 10_555 1_555 1_455
O1 O3 O2 136.8(4) 10_555 1_555 6_545
O1 O3 O2 89.7(5) 10_555 1_555 3_665
O1 O3 Tb1 141.4(5) 10_555 1_555 1_555
O1 O3 In1 40.0(6) 10_555 1_555 10_555
O1 O3 In1 98.7(11) 10_555 1_555 2_555
O1 O3 In1 98.7(11) 10_555 1_555 5_555
In1 O4 In1 119.1(3) 1_565 1_555 3_665
In1 O4 In1 119.1(3) 6_555 1_555 1_565
In1 O4 In1 119.1(3) 6_555 1_555 3_665
Tb2 O4 In1 95.4(8) 1_555 1_555 6_555
Tb2 O4 In1 95.4(8) 1_555 1_555 1_565
Tb2 O4 In1 95.4(8) 1_555 1_555 3_665
O1 O4 Tb2 50.1(5) 6_555 1_555 1_555
O1 O4 In1 45.5(5) 6_555 1_555 6_555
O1 O4 In1 119.7(9) 6_555 1_555 1_565
O1 O4 In1 112.7(8) 6_555 1_555 3_665
O1 O4 O1 83.2(8) 1_565 1_555 6_555
O1 O4 Tb2 50.1(5) 1_565 1_555 1_555
O1 O4 In1 112.7(8) 1_565 1_555 6_555
O1 O4 In1 45.5(5) 1_565 1_555 1_565
O1 O4 In1 119.7(9) 1_565 1_555 3_665
O1 O4 O1 83.2(8) 3_665 1_555 1_565
O1 O4 O1 83.2(8) 3_665 1_555 6_555
O1 O4 Tb2 50.1(5) 3_665 1_555 1_555
O1 O4 In1 119.7(9) 3_665 1_555 6_555
O1 O4 In1 112.7(8) 3_665 1_555 1_565
O1 O4 In1 45.5(5) 3_665 1_555 3_665
O2 O4 O1 89.4(4) 10_554 1_555 3_665
O2 O4 O1 141.4(5) 10_554 1_555 1_565
O2 O4 O1 133.6(5) 10_554 1_555 6_555
O2 O4 Tb2 139.3(4) 10_554 1_555 1_555
O2 O4 In1 103.9(9) 10_554 1_555 6_555
O2 O4 In1 105.5(9) 10_554 1_555 1_565
O2 O4 In1 44.0(5) 10_554 1_555 3_665
O2 O4 O2 68.7(7) 2_664 1_555 10_554
O2 O4 O1 133.6(5) 2_664 1_555 3_665
O2 O4 O1 89.4(4) 2_664 1_555 1_565
O2 O4 O1 141.4(5) 2_664 1_555 6_555
O2 O4 Tb2 139.3(4) 2_664 1_555 1_555
O2 O4 In1 105.5(9) 2_664 1_555 6_555
O2 O4 In1 44.0(5) 2_664 1_555 1_565
O2 O4 In1 103.9(9) 2_664 1_555 3_665
O2 O4 O2 68.7(7) 5_564 1_555 2_664
O2 O4 O2 68.7(7) 5_564 1_555 10_554
O2 O4 O1 141.4(5) 5_564 1_555 3_665
O2 O4 O1 133.6(5) 5_564 1_555 1_565
O2 O4 O1 89.4(4) 5_564 1_555 6_555
O2 O4 Tb2 139.3(4) 5_564 1_555 1_555
O2 O4 In1 44.0(5) 5_564 1_555 6_555
O2 O4 In1 103.9(9) 5_564 1_555 1_565
O2 O4 In1 105.5(9) 5_564 1_555 3_665

loop_
_geom_bond_atom_site_label_1
_geom_bond_atom_site_label_2
_geom_bond_distance
_geom_bond_site_symmetry_1
_geom_bond_site_symmetry_2
Tb1 O1 2.29(3) 1_555 6_555
Tb1 O1 2.29(3) 1_555 1_555
Tb1 O1 2.29(3) 1_555 3_555
Tb1 O2 2.34(2) 1_555 6_545
Tb1 O2 2.34(2) 1_555 1_455
Tb1 O2 2.34(2) 1_555 3_665
Tb1 O3 2.50(5) 1_555 1_555
Tb2 O2 2.323(19) 1_555 3_665
Tb2 O2 2.323(19) 1_555 6_555
Tb2 O2 2.323(19) 1_555 1_565
Tb2 O1 2.330(16) 1_555 1_565
Tb2 O1 2.330(16) 1_555 3_665
Tb2 O1 2.330(16) 1_555 6_555
Tb2 O4 2.66(4) 1_555 1_555
In1 O1 2.02(2) 1_555 1_555
In1 O4 2.079(13) 1_555 1_545
In1 O4 2.079(13) 1_555 8_555
In1 O2 2.19(2) 1_555 2_654
In1 O3 2.20(3) 1_555 2_554
O1 In1 2.02(2) 1_555 1_555
O1 Tb1 2.29(3) 1_555 1_555
O1 Tb2 2.330(16) 1_555 1_545
O1 Tb2 2.330(16) 1_555 8_555
O1 O4 2.84(2) 1_555 8_555
O1 O4 2.84(2) 1_555 1_545
O1 O2 2.86(2) 1_555 6_545
O1 O2 2.86(2) 1_555 3_665
O1 O2 2.88(3) 1_555 1_555
O1 O3 3.13(4) 1_555 2_554
O2 In1 2.19(2) 1_555 2_655
O2 Tb2 2.323(19) 1_555 8_555
O2 Tb2 2.323(19) 1_555 1_545
O2 Tb1 2.34(2) 1_555 1_655
O2 O3 2.82(3) 1_555 1_655
O2 O1 2.86(2) 1_555 6_655
O2 O1 2.86(2) 1_555 3_655
O2 O1 2.88(3) 1_555 1_555
O2 O4 3.14(3) 1_555 4_545
O2 O4 3.14(3) 1_555 2_665
O3 In1 2.20(3) 1_555 5_555
O3 In1 2.20(3) 1_555 2_555
O3 In1 2.20(3) 1_555 10_555
O3 Tb1 2.50(5) 1_555 1_555
O3 O2 2.82(3) 1_555 3_665
O3 O2 2.82(3) 1_555 6_545
O3 O2 2.82(3) 1_555 1_455
O3 O1 3.13(4) 1_555 5_555
O3 O1 3.13(4) 1_555 2_555
O3 O1 3.13(4) 1_555 10_555
O4 In1 2.079(13) 1_555 3_665
O4 In1 2.079(13) 1_555 1_565
O4 In1 2.079(13) 1_555 6_555
O4 Tb2 2.66(4) 1_555 1_555
O4 O1 2.84(2) 1_555 6_555
O4 O1 2.84(2) 1_555 1_565
O4 O1 2.84(2) 1_555 3_665
O4 O2 3.14(3) 1_555 10_554
O4 O2 3.14(3) 1_555 2_664
O4 O2 3.14(3) 1_555 5_564
